data_7114355
loop_
_publ_author_name
'Ponomarova, Vira V.'
'Komarchuk, Vasiliy V.'
'Boldog, Ishtvan'
'Chernega, Alexander N.'
'Sieler, Joachim'
'Domasevitch, Konstantin V.'

_publ_section_title
;
 Mixed-anion complexes with a bipyrazolyl ligand. A new entry to a realm
 of three-dimensional five-connected coordination topologiesElectronic
 supplementary information (ESI) available: crystal structure
 determination and refinement details for 1\^a&#x20AC;&#x201C;4. See
 http://www.rsc.org/suppdata/cc/b1/b110599j/
;
_journal_issue 5
_journal_name_full 'Chemical Communications'
_journal_page_first 436
_journal_paper_doi 10.1039/b110599j
_journal_year 2002
_chemical_formula_sum 'C46 H66 Cl6 N18 Ni2 O6 S3'
_chemical_formula_weight 1393.47
_chemical_name_systematic
;
Tetrakis(3,3',5,5'-Tetramethyl-4,4'-bipyrazolyl)
Sulfato Bis(thiocyanato) Dinickel(II), Bis(methanol)
Bis(chloroform) Solvate
;
_space_group_IT_number 19
_symmetry_cell_setting orthorhombic
_symmetry_space_group_name_Hall 'P 2ac 2ab'
_symmetry_space_group_name_H-M 'P 21 21 21'
_atom_sites_solution_hydrogens geom
_atom_sites_solution_primary direct
_atom_sites_solution_secondary difmap
_audit_creation_method SHELXL
_cell_angle_alpha 90.00
_cell_angle_beta 90.00
_cell_angle_gamma 90.00
_cell_formula_units_Z 4
_cell_length_a 13.6250(14)
_cell_length_b 21.376(2)
_cell_length_c 22.072(2)
_cell_measurement_temperature 223(2)
_cell_volume 6428.4(11)
_computing_structure_refinement 'SHELXL-93 (Sheldrick, 1993)'
_computing_structure_solution 'SHELXS-86 (Sheldrick, 1990)'
_diffrn_ambient_temperature 223(2)
_diffrn_measurement_device 'SMART CCD Siemens'
_diffrn_radiation_monochromator graphite
_diffrn_radiation_source 'fine-focus sealed tube'
_diffrn_radiation_type MoK\a
_diffrn_radiation_wavelength 0.71073
_diffrn_reflns_av_R_equivalents 0.0363
_diffrn_reflns_av_sigmaI/netI 0.0284
_diffrn_reflns_limit_h_max 18
_diffrn_reflns_limit_h_min -18
_diffrn_reflns_limit_k_max 28
_diffrn_reflns_limit_k_min -28
_diffrn_reflns_limit_l_max 28
_diffrn_reflns_limit_l_min -29
_diffrn_reflns_number 59185
_diffrn_reflns_theta_max 28.28
_diffrn_reflns_theta_min 1.33
_exptl_absorpt_coefficient_mu 0.991
_exptl_crystal_colour light-green
_exptl_crystal_density_diffrn 1.440
_exptl_crystal_description prism
_exptl_crystal_F_000 2888
_exptl_crystal_size_max 0.45
_exptl_crystal_size_mid 0.32
_exptl_crystal_size_min 0.20
_refine_diff_density_max 0.628
_refine_diff_density_min -0.385
_refine_diff_density_rms 0.062
_refine_ls_abs_structure_details 'Flack H D (1983), Acta Cryst. A39, 876-881'
_refine_ls_abs_structure_Flack 0.490(13)
_refine_ls_extinction_method none
_refine_ls_goodness_of_fit_all 1.032
_refine_ls_goodness_of_fit_obs 1.056
_refine_ls_matrix_type full
_refine_ls_number_parameters 758
_refine_ls_number_reflns 14258
_refine_ls_number_restraints 0
_refine_ls_restrained_S_all 1.585
_refine_ls_restrained_S_obs 1.056
_refine_ls_R_factor_all 0.0695
_refine_ls_R_factor_obs 0.0496
_refine_ls_shift/esd_max 0.002
_refine_ls_shift/esd_mean 0.000
_refine_ls_structure_factor_coef Fsqd
_refine_ls_weighting_details 'w=1/[\s^2^(Fo^2^)+(0.0499P)^2^+8.5034P] where P=(Fo^2^+2Fc^2^)/3'
_refine_ls_weighting_scheme calc
_refine_ls_wR_factor_all 0.1762
_refine_ls_wR_factor_obs 0.1149
_reflns_number_observed 12729
_reflns_number_total 15614
_reflns_observed_criterion >2sigma(I)
_cod_data_source_file b110599j.txt
_cod_data_source_block c1066
_cod_depositor_comments
;
The following automatic conversions were performed:

'_symmetry_cell_setting' value 'Orthorhombic' changed to
'orthorhombic' according to
/usr/data/users/saulius/automatic-downloads/retrospective/RSC/lib/dictionaries/cif_core.dic
dictionary named 'cif_core.dic' version 2.4.2 from 2011-04-26.

Automatic conversion script
Id: cif_fix_values 2281 2013-09-26 08:29:07Z andrius 

The following automatic conversions were performed:

'_refine_ls_weighting_scheme' value 'calc
w=1/[\s^2^(Fo^2^)+(0.0499P)^2^+8.5034P] where P=(Fo^2^+2Fc^2^)/3' was
changed to 'calc'. New tag '_refine_ls_weighting_details' was
created. The value of the new tag was set to
'w=1/[\s^2^(Fo^2^)+(0.0499P)^2^+8.5034P] where P=(Fo^2^+2Fc^2^)/3'.

Automatic conversion script
Id: cif_fix_values 3143 2015-03-26 13:38:13Z robertas 
;
_cod_original_cell_volume 6428.5(12)
_cod_original_sg_symbol_H-M P2(1)2(1)2(1)
_cod_database_code 7114355

loop_
_symmetry_equiv_pos_as_xyz
'x, y, z'
'-x+1/2, -y, z+1/2'
'-x, y+1/2, -z+1/2'
'x+1/2, -y+1/2, -z'

loop_
_atom_site_aniso_label
_atom_site_aniso_U_11
_atom_site_aniso_U_22
_atom_site_aniso_U_33
_atom_site_aniso_U_23
_atom_site_aniso_U_13
_atom_site_aniso_U_12
Ni1 0.0172(2) 0.0174(2) 0.0143(2) -0.00135(15) 0.00042(14) 0.00023(15)
Ni2 0.0178(2) 0.0191(2) 0.0170(2) 0.0013(2) 0.00017(15) 0.0007(2)
S1 0.0212(3) 0.0172(3) 0.0146(3) 0.0018(2) 0.0004(3) -0.0004(3)
S2 0.0740(9) 0.0885(10) 0.0435(6) 0.0403(7) 0.0159(6) 0.0026(8)
S3 0.228(3) 0.123(2) 0.0643(10) -0.0647(12) -0.021(2) 0.058(2)
O1 0.0280(12) 0.0208(11) 0.0208(10) 0.0032(8) 0.0003(9) 0.0049(9)
O2 0.0253(11) 0.0241(11) 0.0205(10) 0.0028(8) 0.0068(9) -0.0003(9)
O3 0.054(2) 0.0202(11) 0.0204(10) -0.0001(9) -0.0014(11) -0.0033(11)
O4 0.0203(11) 0.0384(13) 0.0318(13) 0.0117(10) 0.0002(9) -0.0007(10)
N1 0.0188(13) 0.0251(14) 0.0196(12) -0.0026(10) -0.0011(10) -0.0038(11)
N2 0.0214(13) 0.035(2) 0.0160(12) -0.0023(11) -0.0024(11) -0.0059(11)
N3 0.0232(14) 0.0244(15) 0.0191(13) -0.0013(10) -0.0055(11) -0.0019(11)
N4 0.0224(13) 0.0229(14) 0.0264(14) -0.0017(11) -0.0073(11) 0.0006(11)
N5 0.0210(13) 0.0187(13) 0.0227(13) 0.0000(10) -0.0020(11) -0.0018(11)
N6 0.0248(13) 0.0169(14) 0.0316(14) 0.0057(11) -0.0046(11) -0.0005(11)
N7 0.0245(13) 0.0232(14) 0.0171(12) 0.0008(10) -0.0027(11) -0.0037(11)
N8 0.0263(14) 0.0269(14) 0.0179(12) 0.0030(11) -0.0023(11) -0.0085(11)
N9 0.0223(14) 0.029(2) 0.0181(12) 0.0057(11) -0.0001(11) 0.0011(11)
N10 0.0234(13) 0.040(2) 0.0227(13) 0.0030(13) -0.0028(12) 0.0070(12)
N11 0.032(2) 0.026(2) 0.0259(14) 0.0016(12) -0.0101(13) 0.0002(13)
N12 0.0233(14) 0.0252(15) 0.0270(14) 0.0049(11) -0.0028(11) -0.0023(11)
N13 0.0231(14) 0.024(2) 0.0331(15) -0.0072(12) -0.0050(11) 0.0060(12)
N14 0.0211(13) 0.0244(14) 0.0283(14) -0.0018(11) -0.0025(11) 0.0031(12)
N15 0.0219(13) 0.0219(14) 0.0179(12) -0.0047(10) -0.0025(11) 0.0039(11)
N16 0.0295(14) 0.0229(13) 0.0178(12) -0.0022(11) -0.0038(11) 0.0065(11)
N17 0.0279(15) 0.0285(14) 0.0216(13) 0.0025(11) -0.0002(11) 0.0019(12)
N18 0.034(2) 0.034(2) 0.0252(14) -0.0036(12) 0.0007(13) 0.0028(14)
C1 0.026(2) 0.029(2) 0.0168(14) -0.0060(12) -0.0026(12) 0.0003(13)
C2 0.025(2) 0.031(2) 0.0177(14) -0.0014(13) -0.0045(12) -0.0041(14)
C3 0.020(2) 0.040(2) 0.026(2) -0.0001(15) -0.0034(13) -0.0104(15)
C4 0.030(2) 0.096(4) 0.035(2) 0.001(2) 0.001(2) -0.023(2)
C5 0.030(2) 0.065(3) 0.0163(15) -0.008(2) 0.0032(13) -0.009(2)
C6 0.031(2) 0.027(2) 0.027(2) 0.0001(14) -0.0049(15) -0.0044(15)
C7 0.023(2) 0.027(2) 0.0203(14) -0.0047(13) -0.0038(12) -0.0070(14)
C8 0.0215(15) 0.027(2) 0.0185(14) -0.0008(12) -0.0041(12) -0.0013(13)
C9 0.027(2) 0.036(2) 0.038(2) -0.005(2) -0.0125(14) 0.005(2)
C10 0.052(3) 0.030(2) 0.057(3) -0.019(2) -0.019(2) 0.007(2)
C11 0.026(2) 0.025(2) 0.032(2) 0.0061(14) -0.0018(15) -0.0036(14)
C12 0.023(2) 0.027(2) 0.0201(14) 0.0025(13) -0.0011(12) -0.0059(13)
C13 0.027(2) 0.020(2) 0.024(2) 0.0017(12) -0.0032(13) -0.0015(13)
C14 0.033(2) 0.017(2) 0.042(2) -0.0012(14) -0.004(2) -0.0016(14)
C15 0.032(2) 0.038(2) 0.088(4) 0.015(2) -0.024(2) -0.005(2)
C16 0.028(2) 0.033(2) 0.021(2) 0.0035(13) -0.0030(13) -0.0056(14)
C17 0.027(2) 0.024(2) 0.023(2) 0.0013(13) -0.0035(13) -0.0040(13)
C18 0.026(2) 0.022(2) 0.023(2) -0.0011(12) -0.0019(13) -0.0027(14)
C19 0.044(2) 0.052(3) 0.027(2) 0.009(2) -0.012(2) -0.022(2)
C20 0.056(3) 0.044(2) 0.029(2) 0.012(2) -0.005(2) -0.019(2)
C21 0.025(2) 0.030(2) 0.0206(15) 0.0028(13) -0.0039(13) 0.0033(13)
C22 0.027(2) 0.032(2) 0.027(2) 0.0031(14) -0.0060(13) 0.0054(15)
C23 0.029(2) 0.043(2) 0.028(2) 0.000(2) -0.0060(14) 0.007(2)
C24 0.033(2) 0.127(5) 0.038(2) -0.003(3) 0.001(2) 0.032(3)
C25 0.037(2) 0.070(3) 0.027(2) 0.009(2) -0.001(2) 0.007(2)
C26 0.038(2) 0.031(2) 0.029(2) 0.0066(15) -0.011(2) 0.003(2)
C27 0.028(2) 0.036(2) 0.022(2) -0.0012(14) -0.0060(13) 0.003(2)
C28 0.028(2) 0.031(2) 0.028(2) 0.0036(14) -0.0067(14) -0.0024(15)
C29 0.047(2) 0.046(2) 0.051(2) 0.005(2) -0.024(2) -0.016(2)
C30 0.072(3) 0.039(2) 0.056(3) 0.017(2) -0.031(3) -0.006(2)
C31 0.029(2) 0.035(2) 0.039(2) -0.013(2) -0.013(2) 0.010(2)
C32 0.028(2) 0.024(2) 0.029(2) -0.0069(13) -0.0067(13) 0.0092(14)
C33 0.025(2) 0.023(2) 0.025(2) -0.0023(13) -0.0006(13) 0.0070(13)
C34 0.029(2) 0.024(2) 0.056(2) -0.007(2) -0.008(2) 0.0066(14)
C35 0.035(2) 0.049(3) 0.095(4) -0.027(3) -0.026(3) 0.009(2)
C36 0.033(2) 0.030(2) 0.024(2) -0.0090(13) -0.0059(14) 0.0138(15)
C37 0.025(2) 0.029(2) 0.025(2) -0.0057(14) -0.0037(13) 0.0097(14)
C38 0.022(2) 0.025(2) 0.021(2) -0.0059(12) -0.0049(12) 0.0066(13)
C39 0.038(2) 0.044(2) 0.023(2) -0.0010(15) -0.0090(15) 0.019(2)
C40 0.072(3) 0.069(3) 0.023(2) -0.016(2) -0.006(2) 0.038(3)
C41 0.075(3) 0.046(2) 0.032(2) -0.007(2) 0.006(2) 0.020(2)
C42 0.033(2) 0.033(2) 0.028(2) 0.0061(14) 0.0000(15) 0.0009(15)
C43 0.070(4) 0.087(5) 0.060(3) 0.009(3) -0.019(3) -0.020(3)
C44 0.190(14) 0.133(10) 0.134(10) -0.030(8) -0.022(10) 0.025(10)
Cl1 0.064(2) 0.056(2) 0.087(3) 0.0272(14) 0.003(2) -0.0115(14)
Cl2 0.146(8) 0.088(4) 0.183(10) -0.032(4) -0.024(6) -0.050(4)
Cl3 0.102(3) 0.111(4) 0.037(2) 0.007(2) 0.013(2) -0.047(2)
Cl1A 0.128(9) 0.212(15) 0.288(21) 0.025(12) 0.018(11) -0.042(8)
Cl2A 0.083(4) 0.166(9) 0.065(3) -0.041(4) -0.009(2) 0.000(5)
Cl3A 0.123(7) 0.357(27) 0.099(6) 0.106(11) -0.039(5) -0.104(12)
Cl4 0.308(7) 0.135(3) 0.175(4) -0.018(3) 0.070(5) -0.014(4)
Cl5 0.271(6) 0.143(3) 0.154(3) -0.008(2) 0.061(4) -0.044(4)
Cl6 0.158(3) 0.198(4) 0.157(3) 0.053(3) 0.012(3) -0.006(3)
O5 0.0331(13) 0.0343(14) 0.0377(14) -0.0001(11) 0.0028(11) 0.0018(11)
C45 0.057(3) 0.053(3) 0.075(4) -0.017(3) 0.003(3) 0.014(2)
O6 0.054(2) 0.050(2) 0.058(2) -0.003(2) 0.0028(15) -0.011(2)
C46 0.067(4) 0.089(5) 0.113(6) -0.035(5) 0.003(4) -0.018(4)

loop_
_atom_site_label
_atom_site_type_symbol
_atom_site_fract_x
_atom_site_fract_y
_atom_site_fract_z
_atom_site_U_iso_or_equiv
_atom_site_thermal_displace_type
_atom_site_occupancy
_atom_site_calc_flag
_atom_site_refinement_flags
Ni1 Ni 0.77421(3) 0.84666(2) 0.13415(2) 0.01631(9) Uani 1 d .
Ni2 Ni 1.26884(3) 1.15378(2) 0.13122(2) 0.01797(9) Uani 1 d .
S1 S 0.71297(5) 0.76505(3) 0.26233(3) 0.01769(14) Uani 1 d .
S2 S 0.86615(12) 0.95452(8) -0.04581(6) 0.0687(4) Uani 1 d .
S3 S 1.2620(3) 1.03248(13) -0.04981(10) 0.1384(12) Uani 1 d .
O1 O 0.7491(2) 0.70507(10) 0.28632(10) 0.0232(5) Uani 1 d .
O2 O 0.7630(2) 0.77585(11) 0.20358(10) 0.0233(5) Uani 1 d .
O3 O 0.7364(2) 0.81581(11) 0.30436(10) 0.0316(5) Uani 1 d .
O4 O 0.6071(2) 0.76051(13) 0.25149(11) 0.0302(5) Uani 1 d .
N1 N 0.6530(2) 0.80195(14) 0.09048(12) 0.0211(6) Uani 1 d .
N2 N 0.5739(2) 0.79033(15) 0.12607(13) 0.0242(6) Uani 1 d .
H2A H 0.5754(2) 0.79167(15) 0.16500(13) 0.029 Uiso 1 calc R
N3 N 0.3740(2) 0.72034(14) -0.09554(13) 0.0222(6) Uani 1 d .
N4 N 0.3344(2) 0.77776(14) -0.08417(13) 0.0239(6) Uani 1 d .
H4D H 0.2856(2) 0.79309(14) -0.10392(13) 0.029 Uiso 1 calc R
N5 N 0.8876(2) 0.89067(13) 0.18398(13) 0.0208(5) Uani 1 d .
N6 N 0.9651(2) 0.85588(14) 0.20273(14) 0.0244(6) Uani 1 d .
H6A H 0.9632(2) 0.81598(14) 0.20756(14) 0.029 Uiso 1 calc R
N7 N 1.1681(2) 1.09269(14) 0.17423(12) 0.0216(6) Uani 1 d .
N8 N 1.1869(2) 1.07873(14) 0.23318(13) 0.0237(6) Uani 1 d .
H8A H 1.2262(2) 1.10011(14) 0.25559(13) 0.028 Uiso 1 calc R
N9 N 1.1498(2) 1.20550(15) 0.09552(13) 0.0232(6) Uani 1 d .
N10 N 1.0709(2) 1.2132(2) 0.13137(15) 0.0288(6) Uani 1 d .
H10D H 1.0726(2) 1.2099(2) 0.17019(15) 0.035 Uiso 1 calc R
N11 N 0.8419(2) 1.22286(15) -0.08357(14) 0.0280(6) Uani 1 d .
H11A H 0.7984(2) 1.20509(15) -0.10596(14) 0.034 Uiso 1 calc R
N12 N 0.8717(2) 1.28203(15) -0.09127(14) 0.0252(6) Uani 1 d .
N13 N 1.4569(2) 1.14055(15) 0.19877(14) 0.0267(6) Uani 1 d .
H13A H 1.4531(2) 1.18016(15) 0.20514(14) 0.032 Uiso 1 calc R
N14 N 1.3846(2) 1.10646(15) 0.17429(14) 0.0246(6) Uani 1 d .
N15 N 1.6728(2) 0.90749(13) 0.17445(12) 0.0206(6) Uani 1 d .
N16 N 1.6760(2) 0.91716(13) 0.23525(13) 0.0234(6) Uani 1 d .
H16A H 1.7102(2) 0.89499(13) 0.25999(13) 0.028 Uiso 1 calc R
N17 N 0.8010(2) 0.90336(14) 0.06266(13) 0.0260(6) Uani 1 d .
N18 N 1.2763(3) 1.09867(15) 0.05735(14) 0.0311(6) Uani 1 d .
C1 C 0.6202(3) 0.7952(2) 0.03360(15) 0.0238(7) Uani 1 d .
C2 C 0.5200(3) 0.7793(2) 0.03326(15) 0.0245(7) Uani 1 d .
C3 C 0.4924(3) 0.7764(2) 0.0937(2) 0.0286(8) Uani 1 d .
C4 C 0.3979(3) 0.7606(3) 0.1227(2) 0.0537(13) Uani 1 d .
H4A H 0.4046(3) 0.7633(3) 0.1660(2) 0.064 Uiso 1 calc R
H4B H 0.3791(3) 0.7189(3) 0.1117(2) 0.064 Uiso 1 calc R
H4C H 0.3484(3) 0.7895(3) 0.1095(2) 0.064 Uiso 1 calc R
C5 C 0.6854(3) 0.8028(2) -0.0204(2) 0.0373(9) Uani 1 d .
H5A H 0.7503(3) 0.8138(2) -0.0073(2) 0.045 Uiso 1 calc R
H5B H 0.6599(3) 0.8353(2) -0.0460(2) 0.045 Uiso 1 calc R
H5C H 0.6877(3) 0.7642(2) -0.0426(2) 0.045 Uiso 1 calc R
C6 C 0.3799(3) 0.8076(2) -0.0388(2) 0.0284(7) Uani 1 d .
C7 C 0.4543(2) 0.7686(2) -0.01890(15) 0.0234(7) Uani 1 d .
C8 C 0.4480(2) 0.7152(2) -0.0557(2) 0.0223(7) Uani 1 d .
C9 C 0.5147(3) 0.6595(2) -0.0548(2) 0.0337(8) Uani 1 d .
H9A H 0.4934(3) 0.6298(2) -0.0847(2) 0.040 Uiso 1 calc R
H9B H 0.5128(3) 0.6404(2) -0.0155(2) 0.040 Uiso 1 calc R
H9C H 0.5805(3) 0.6725(2) -0.0637(2) 0.040 Uiso 1 calc R
C10 C 0.3470(4) 0.8704(2) -0.0169(2) 0.0464(11) Uani 1 d .
H10A H 0.2928(4) 0.8846(2) -0.0411(2) 0.056 Uiso 1 calc R
H10B H 0.4002(4) 0.8997(2) -0.0202(2) 0.056 Uiso 1 calc R
H10C H 0.3268(4) 0.8673(2) 0.0247(2) 0.056 Uiso 1 calc R
C11 C 1.0451(3) 0.8909(2) 0.2128(2) 0.0277(7) Uani 1 d .
C12 C 1.0197(3) 0.9518(2) 0.20128(15) 0.0234(7) Uani 1 d .
C13 C 0.9200(3) 0.9497(2) 0.1838(2) 0.0236(7) Uani 1 d .
C14 C 0.8545(3) 1.0040(2) 0.1691(2) 0.0307(8) Uani 1 d .
H14A H 0.7903(3) 0.9889(2) 0.1587(2) 0.037 Uiso 1 calc R
H14B H 0.8814(3) 1.0269(2) 0.1356(2) 0.037 Uiso 1 calc R
H14C H 0.8498(3) 1.0310(2) 0.2038(2) 0.037 Uiso 1 calc R
C15 C 1.1400(3) 0.8617(2) 0.2312(3) 0.0526(13) Uani 1 d .
H15A H 1.1313(3) 0.8173(2) 0.2354(3) 0.063 Uiso 1 calc R
H15B H 1.1610(3) 0.8790(2) 0.2691(3) 0.063 Uiso 1 calc R
H15C H 1.1887(3) 0.8698(2) 0.2007(3) 0.063 Uiso 1 calc R
C16 C 1.1382(3) 1.0284(2) 0.2527(2) 0.0272(7) Uani 1 d .
C17 C 1.0831(3) 1.0072(2) 0.2034(2) 0.0244(7) Uani 1 d .
C18 C 1.1048(3) 1.0491(2) 0.1559(2) 0.0236(7) Uani 1 d .
C19 C 1.0651(4) 1.0477(2) 0.0928(2) 0.0413(10) Uani 1 d .
H19A H 1.0923(4) 1.0818(2) 0.0700(2) 0.050 Uiso 1 calc R
H19B H 0.9949(4) 1.0516(2) 0.0939(2) 0.050 Uiso 1 calc R
H19C H 1.0825(4) 1.0088(2) 0.0738(2) 0.050 Uiso 1 calc R
C20 C 1.1484(4) 1.0046(2) 0.3151(2) 0.0427(10) Uani 1 d .
H20A H 1.1928(4) 1.0309(2) 0.3373(2) 0.051 Uiso 1 calc R
H20B H 1.1735(4) 0.9627(2) 0.3141(2) 0.051 Uiso 1 calc R
H20C H 1.0854(4) 1.0048(2) 0.3346(2) 0.051 Uiso 1 calc R
C21 C 1.1178(3) 1.2150(2) 0.0392(2) 0.0249(7) Uani 1 d .
C22 C 1.0155(3) 1.2281(2) 0.0398(2) 0.0287(8) Uani 1 d .
C23 C 0.9895(3) 1.2266(2) 0.1001(2) 0.0331(8) Uani 1 d .
C24 C 0.8932(4) 1.2375(4) 0.1297(2) 0.066(2) Uani 1 d .
H24A H 0.9000(4) 1.2329(4) 0.1727(2) 0.079 Uiso 1 calc R
H24B H 0.8463(4) 1.2077(4) 0.1148(2) 0.079 Uiso 1 calc R
H24C H 0.8709(4) 1.2791(4) 0.1206(2) 0.079 Uiso 1 calc R
C25 C 1.1819(3) 1.2130(3) -0.0149(2) 0.0444(11) Uani 1 d .
H25A H 1.2478(3) 1.2031(3) -0.0028(2) 0.053 Uiso 1 calc R
H25B H 1.1812(3) 1.2531(3) -0.0346(2) 0.053 Uiso 1 calc R
H25C H 1.1584(3) 1.1816(3) -0.0425(2) 0.053 Uiso 1 calc R
C26 C 0.8873(3) 1.1941(2) -0.0370(2) 0.0324(8) Uani 1 d .
C27 C 0.9509(3) 1.2376(2) -0.0129(2) 0.0287(7) Uani 1 d .
C28 C 0.9401(3) 1.2919(2) -0.0484(2) 0.0294(8) Uani 1 d .
C29 C 0.9960(4) 1.3509(3) -0.0422(2) 0.0481(11) Uani 1 d .
H29A H 0.9740(4) 1.3803(3) -0.0721(2) 0.058 Uiso 1 calc R
H29B H 1.0647(4) 1.3427(3) -0.0480(2) 0.058 Uiso 1 calc R
H29C H 0.9858(4) 1.3680(3) -0.0025(2) 0.058 Uiso 1 calc R
C30 C 0.8671(5) 1.1280(2) -0.0206(3) 0.0556(14) Uani 1 d .
H30A H 0.8177(5) 1.1113(2) -0.0471(3) 0.067 Uiso 1 calc R
H30B H 0.8442(5) 1.1260(2) 0.0205(3) 0.067 Uiso 1 calc R
H30C H 0.9262(5) 1.1039(2) -0.0245(3) 0.067 Uiso 1 calc R
C31 C 1.5367(3) 1.1056(2) 0.2123(2) 0.0342(9) Uani 1 d .
C32 C 1.5139(3) 1.0445(2) 0.1956(2) 0.0271(7) Uani 1 d .
C33 C 1.4173(3) 1.0476(2) 0.1727(2) 0.0244(7) Uani 1 d .
C34 C 1.3575(3) 0.9944(2) 0.1494(2) 0.0366(9) Uani 1 d .
H34A H 1.2944(3) 1.0096(2) 0.1366(2) 0.044 Uiso 1 calc R
H34B H 1.3490(3) 0.9639(2) 0.1809(2) 0.044 Uiso 1 calc R
H34C H 1.3904(3) 0.9755(2) 0.1156(2) 0.044 Uiso 1 calc R
C35 C 1.6274(4) 1.1333(3) 0.2386(3) 0.0598(15) Uani 1 d .
H35A H 1.6180(4) 1.1773(3) 0.2447(3) 0.072 Uiso 1 calc R
H35B H 1.6813(4) 1.1267(3) 0.2114(3) 0.072 Uiso 1 calc R
H35C H 1.6414(4) 1.1136(3) 0.2768(3) 0.072 Uiso 1 calc R
C36 C 1.6192(3) 0.9656(2) 0.2521(2) 0.0291(8) Uani 1 d .
C37 C 1.5780(3) 0.9898(2) 0.2004(2) 0.0264(7) Uani 1 d .
C38 C 1.6122(3) 0.9516(2) 0.15285(15) 0.0229(7) Uani 1 d .
C39 C 1.5891(3) 0.9579(2) 0.0870(2) 0.0352(9) Uani 1 d .
H39A H 1.6223(3) 0.9256(2) 0.0648(2) 0.042 Uiso 1 calc R
H39B H 1.6106(3) 0.9981(2) 0.0728(2) 0.042 Uiso 1 calc R
H39C H 1.5196(3) 0.9540(2) 0.0811(2) 0.042 Uiso 1 calc R
C40 C 1.6076(4) 0.9825(3) 0.3177(2) 0.0548(14) Uani 1 d .
H40A H 1.6479(4) 0.9555(3) 0.3420(2) 0.066 Uiso 1 calc R
H40B H 1.5401(4) 0.9777(3) 0.3294(2) 0.066 Uiso 1 calc R
H40C H 1.6273(4) 1.0252(3) 0.3238(2) 0.066 Uiso 1 calc R
C41 C 1.2731(5) 1.0718(2) 0.0136(2) 0.0507(11) Uani 1 d .
C42 C 0.8284(3) 0.9248(2) 0.0179(2) 0.0311(7) Uani 1 d .
C43 C 0.6351(5) 1.0082(4) -0.1068(3) 0.072(2) Uani 1 d .
H43A H 0.6937 0.9988 -0.0830 0.087 Uiso 1 d .
C44 C 0.4245(15) 0.8421(8) 0.3261(8) 0.153(5) Uani 1 d .
H44A H 0.5005 0.8276 0.3287 0.183 Uiso 1 d .
Cl1 Cl 0.6440(4) 1.0836(2) -0.1363(2) 0.069(2) Uani 0.55(2) d P
Cl2 Cl 0.6360(10) 0.9513(5) -0.1647(6) 0.139(5) Uani 0.55(2) d P
Cl3 Cl 0.5305(6) 1.0031(3) -0.0606(2) 0.084(2) Uani 0.55(2) d P
Cl1A Cl 0.6160(17) 1.0863(10) -0.1217(15) 0.209(8) Uani 0.45(2) d P
Cl2A Cl 0.6305(7) 0.9645(7) -0.1718(4) 0.104(4) Uani 0.45(2) d P
Cl3A Cl 0.5421(12) 0.9730(19) -0.0649(7) 0.193(10) Uani 0.45(2) d P
Cl4 Cl 0.4088(6) 0.8942(2) 0.3709(3) 0.206(3) Uani 1 d .
Cl5 Cl 0.3760(5) 0.7731(2) 0.3260(2) 0.189(2) Uani 1 d .
Cl6 Cl 0.4274(4) 0.8725(3) 0.2450(2) 0.171(2) Uani 1 d .
O5 O 0.9530(2) 0.72300(13) 0.23287(13) 0.0350(6) Uani 1 d .
C45 C 1.0043(4) 0.6763(3) 0.2003(3) 0.0617(14) Uani 1 d .
H45A H 1.0635(4) 0.6662(3) 0.2216(3) 0.074 Uiso 1 d R
H45B H 1.0202(4) 0.6915(3) 0.1606(3) 0.074 Uiso 1 d R
H45C H 0.9643(4) 0.6396(3) 0.1968(3) 0.074 Uiso 1 d R
O6 O 0.6937(3) 0.6448(2) 0.1602(2) 0.0541(8) Uani 1 d .
C46 C 0.6138(6) 0.6105(4) 0.1347(5) 0.089(2) Uani 1 d .
H46A H 0.6381(6) 0.5724(4) 0.1172(5) 0.107 Uiso 1 d R
H46B H 0.5822(6) 0.6350(4) 0.1040(5) 0.107 Uiso 1 d R
H46C H 0.5675(6) 0.6007(4) 0.1661(5) 0.107 Uiso 1 d R

loop_
_atom_type_symbol
_atom_type_description
_atom_type_scat_dispersion_real
_atom_type_scat_dispersion_imag
_atom_type_scat_source
C C 0.0033 0.0016 'International Tables Vol C Tables 4.2.6.8 and 6.1.1.4'
H H 0.0000 0.0000 'International Tables Vol C Tables 4.2.6.8 and 6.1.1.4'
N N 0.0061 0.0033 'International Tables Vol C Tables 4.2.6.8 and 6.1.1.4'
O O 0.0106 0.0060 'International Tables Vol C Tables 4.2.6.8 and 6.1.1.4'
S S 0.1246 0.1234 'International Tables Vol C Tables 4.2.6.8 and 6.1.1.4'
Ni Ni 0.3393 1.1124 'International Tables Vol C Tables 4.2.6.8 and 6.1.1.4'
Cl Cl 0.1484 0.1585 'International Tables Vol C Tables 4.2.6.8 and 6.1.1.4'

loop_
_geom_angle_atom_site_label_1
_geom_angle_atom_site_label_2
_geom_angle_atom_site_label_3
_geom_angle
_geom_angle_site_symmetry_1
_geom_angle_site_symmetry_3
N17 Ni1 N15 94.49(12) . 1_455
N17 Ni1 N5 90.42(12) . .
N15 Ni1 N5 89.11(11) 1_455 .
N17 Ni1 N1 93.18(12) . .
N15 Ni1 N1 87.69(11) 1_455 .
N5 Ni1 N1 175.36(11) . .
N17 Ni1 N3 88.61(11) . 4_565
N15 Ni1 N3 176.58(12) 1_455 4_565
N5 Ni1 N3 92.32(11) . 4_565
N1 Ni1 N3 90.69(11) . 4_565
N17 Ni1 O2 170.51(10) . .
N15 Ni1 O2 95.00(10) 1_455 .
N5 Ni1 O2 89.67(10) . .
N1 Ni1 O2 87.25(10) . .
N3 Ni1 O2 81.90(10) 4_565 .
N18 Ni2 N14 92.67(13) . .
N18 Ni2 N9 92.47(13) . .
N14 Ni2 N9 174.76(12) . .
N18 Ni2 N7 92.01(12) . .
N14 Ni2 N7 89.24(12) . .
N9 Ni2 N7 89.55(12) . .
N18 Ni2 O1 173.99(11) . 3_755
N14 Ni2 O1 86.99(10) . 3_755
N9 Ni2 O1 87.80(10) . 3_755
N7 Ni2 O1 81.99(10) . 3_755
N18 Ni2 N12 90.47(13) . 4_575
N14 Ni2 N12 90.21(12) . 4_575
N9 Ni2 N12 90.78(12) . 4_575
N7 Ni2 N12 177.48(12) . 4_575
O1 Ni2 N12 95.53(10) 3_755 4_575
O3 S1 O4 111.6(2) . .
O3 S1 O1 110.19(14) . .
O4 S1 O1 109.27(14) . .
O3 S1 O2 109.79(14) . .
O4 S1 O2 108.68(14) . .
O1 S1 O2 107.25(12) . .
S1 O1 Ni2 135.60(14) . 3_745
S1 O2 Ni1 139.65(14) . .
C1 N1 N2 104.9(3) . .
C1 N1 Ni1 136.7(2) . .
N2 N1 Ni1 115.7(2) . .
C3 N2 N1 112.7(3) . .
C8 N3 N4 104.5(3) . .
C8 N3 Ni1 132.8(2) . 4_465
N4 N3 Ni1 114.9(2) . 4_465
C6 N4 N3 112.5(3) . .
C13 N5 N6 105.1(3) . .
C13 N5 Ni1 131.2(2) . .
N6 N5 Ni1 118.9(2) . .
C11 N6 N5 112.2(3) . .
C18 N7 N8 105.0(3) . .
C18 N7 Ni2 135.6(2) . .
N8 N7 Ni2 116.2(2) . .
C16 N8 N7 113.1(3) . .
C21 N9 N10 105.6(3) . .
C21 N9 Ni2 132.7(2) . .
N10 N9 Ni2 117.3(2) . .
C23 N10 N9 112.7(3) . .
N12 N11 C26 112.8(3) . .
N11 N12 C28 105.6(3) . .
N11 N12 Ni2 117.2(2) . 4_475
C28 N12 Ni2 129.8(3) . 4_475
N14 N13 C31 112.4(3) . .
C33 N14 N13 106.1(3) . .
C33 N14 Ni2 133.8(2) . .
N13 N14 Ni2 118.2(2) . .
C38 N15 N16 105.3(3) . .
C38 N15 Ni1 133.8(2) . 1_655
N16 N15 Ni1 119.5(2) . 1_655
C36 N16 N15 111.8(3) . .
C42 N17 Ni1 165.1(3) . .
C41 N18 Ni2 172.7(4) . .
N1 C1 C2 110.8(3) . .
N1 C1 C5 122.5(3) . .
C2 C1 C5 126.7(3) . .
C3 C2 C1 105.6(3) . .
C3 C2 C7 125.4(3) . .
C1 C2 C7 129.1(3) . .
N2 C3 C2 106.0(3) . .
N2 C3 C4 122.5(3) . .
C2 C3 C4 131.5(3) . .
N4 C6 C7 106.8(3) . .
N4 C6 C10 122.1(4) . .
C7 C6 C10 131.1(3) . .
C6 C7 C8 105.2(3) . .
C6 C7 C2 126.8(3) . .
C8 C7 C2 127.8(3) . .
N3 C8 C7 110.9(3) . .
N3 C8 C9 121.9(3) . .
C7 C8 C9 127.1(3) . .
N6 C11 C12 107.1(3) . .
N6 C11 C15 121.0(3) . .
C12 C11 C15 131.8(4) . .
C11 C12 C13 105.2(3) . .
C11 C12 C17 127.7(3) . .
C13 C12 C17 127.0(3) . .
N5 C13 C12 110.3(3) . .
N5 C13 C14 122.3(3) . .
C12 C13 C14 127.3(3) . .
N8 C16 C17 106.0(3) . .
N8 C16 C20 122.2(3) . .
C17 C16 C20 131.8(3) . .
C16 C17 C18 105.1(3) . .
C16 C17 C12 127.1(3) . .
C18 C17 C12 127.8(3) . .
N7 C18 C17 110.7(3) . .
N7 C18 C19 122.1(3) . .
C17 C18 C19 127.2(3) . .
N9 C21 C22 110.0(3) . .
N9 C21 C25 123.7(3) . .
C22 C21 C25 126.3(3) . .
C23 C22 C21 104.8(3) . .
C23 C22 C27 127.8(4) . .
C21 C22 C27 127.3(3) . .
N10 C23 C22 106.9(3) . .
N10 C23 C24 122.7(4) . .
C22 C23 C24 130.4(4) . .
N11 C26 C27 106.0(3) . .
N11 C26 C30 122.3(4) . .
C27 C26 C30 131.6(4) . .
C26 C27 C28 106.0(3) . .
C26 C27 C22 126.1(4) . .
C28 C27 C22 128.0(4) . .
N12 C28 C27 109.5(3) . .
N12 C28 C29 123.8(4) . .
C27 C28 C29 126.7(3) . .
N13 C31 C32 106.2(3) . .
N13 C31 C35 122.3(4) . .
C32 C31 C35 131.4(4) . .
C31 C32 C33 105.1(3) . .
C31 C32 C37 126.6(3) . .
C33 C32 C37 128.3(3) . .
N14 C33 C32 110.2(3) . .
N14 C33 C34 123.0(3) . .
C32 C33 C34 126.8(3) . .
N16 C36 C37 107.2(3) . .
N16 C36 C40 120.8(3) . .
C37 C36 C40 132.0(3) . .
C36 C37 C38 105.5(3) . .
C36 C37 C32 127.2(3) . .
C38 C37 C32 127.3(3) . .
N15 C38 C37 110.3(3) . .
N15 C38 C39 122.6(3) . .
C37 C38 C39 127.2(3) . .
N18 C41 S3 176.9(6) . .
N17 C42 S2 179.3(4) . .
Cl2A C43 Cl1A 111.3(11) . .
Cl2A C43 Cl3A 100.5(10) . .
Cl1A C43 Cl3A 114.3(11) . .
Cl2A C43 Cl1 101.2(6) . .
Cl1A C43 Cl1 16.7(10) . .
Cl3A C43 Cl1 130.5(13) . .
Cl2A C43 Cl3 115.0(5) . .
Cl1A C43 Cl3 92.8(11) . .
Cl3A C43 Cl3 22.1(14) . .
Cl1 C43 Cl3 109.3(5) . .
Cl2A C43 Cl2 10.8(8) . .
Cl1A C43 Cl2 122.2(12) . .
Cl3A C43 Cl2 95.3(12) . .
Cl1 C43 Cl2 111.6(6) . .
Cl3 C43 Cl2 112.5(5) . .
Cl4 C44 Cl5 128.1(14) . .
Cl4 C44 Cl6 111.6(10) . .
Cl5 C44 Cl6 108.5(8) . .
Cl1A Cl1 C43 79.2(27) . .
Cl3A Cl3 C43 77.6(15) . .
Cl1 Cl1A C43 84.1(29) . .
Cl3 Cl3A C43 80.3(17) . .

loop_
_geom_bond_atom_site_label_1
_geom_bond_atom_site_label_2
_geom_bond_distance
_geom_bond_site_symmetry_2
Ni1 N17 2.023(3) .
Ni1 N15 2.095(3) 1_455
Ni1 N5 2.117(3) .
Ni1 N1 2.138(3) .
Ni1 N3 2.151(3) 4_565
Ni1 O2 2.159(2) .
Ni2 N18 2.014(3) .
Ni2 N14 2.101(3) .
Ni2 N9 2.115(3) .
Ni2 N7 2.119(3) .
Ni2 O1 2.139(2) 3_755
Ni2 N12 2.151(3) 4_575
S1 O3 1.463(2) .
S1 O4 1.465(2) .
S1 O1 1.472(2) .
S1 O2 1.483(2) .
S2 C42 1.627(4) .
S3 C41 1.639(5) .
O1 Ni2 2.139(2) 3_745
N1 C1 1.341(4) .
N1 N2 1.357(4) .
N2 C3 1.353(4) .
N3 C8 1.343(4) .
N3 N4 1.364(4) .
N3 Ni1 2.151(3) 4_465
N4 C6 1.339(5) .
N5 C13 1.337(5) .
N5 N6 1.357(4) .
N6 C11 1.341(5) .
N7 C18 1.333(5) .
N7 N8 1.359(4) .
N8 C16 1.336(5) .
N9 C21 1.333(4) .
N9 N10 1.345(4) .
N10 C23 1.337(5) .
N11 N12 1.339(5) .
N11 C26 1.347(5) .
N12 C28 1.345(5) .
N12 Ni2 2.151(3) 4_475
N13 N14 1.340(4) .
N13 C31 1.352(5) .
N14 C33 1.336(5) .
N15 C38 1.342(5) .
N15 N16 1.358(4) .
N15 Ni1 2.095(3) 1_655
N16 C36 1.346(5) .
N17 C42 1.151(5) .
N18 C41 1.125(5) .
C1 C2 1.407(5) .
C1 C5 1.495(5) .
C2 C3 1.388(5) .
C2 C7 1.476(5) .
C3 C4 1.478(6) .
C6 C7 1.383(5) .
C6 C10 1.497(6) .
C7 C8 1.404(5) .
C8 C9 1.497(5) .
C11 C12 1.372(5) .
C11 C15 1.493(6) .
C12 C13 1.413(5) .
C12 C17 1.467(5) .
C13 C14 1.500(5) .
C16 C17 1.398(5) .
C16 C20 1.476(5) .
C17 C18 1.409(5) .
C18 C19 1.495(5) .
C21 C22 1.422(5) .
C21 C25 1.481(6) .
C22 C23 1.378(6) .
C22 C27 1.472(5) .
C23 C24 1.484(6) .
C26 C27 1.377(6) .
C26 C30 1.486(6) .
C27 C28 1.409(6) .
C28 C29 1.479(6) .
C31 C32 1.393(6) .
C31 C35 1.488(6) .
C32 C33 1.410(5) .
C32 C37 1.464(5) .
C33 C34 1.490(6) .
C36 C37 1.372(5) .
C36 C40 1.502(5) .
C37 C38 1.408(5) .
C38 C39 1.492(5) .
C43 Cl2A 1.712(11) .
C43 Cl1A 1.72(2) .
C43 Cl3A 1.740(14) .
C43 Cl1 1.743(8) .
C43 Cl3 1.756(10) .
C43 Cl2 1.764(13) .
C44 Cl4 1.50(2) .
C44 Cl5 1.62(2) .
C44 Cl6 1.90(2) .
Cl1 Cl1A 0.50(3) .
Cl3 Cl3A 0.67(4) .
O5 C45 1.415(6) .
O6 C46 1.428(8) .
